data_7159736
loop_
_publ_author_name
'Wen, Mengke'
'Zhang, Mengying'
'Gu, Fan'
'Geng, Yuehua'
'Liu, Xiangyang'
'Wu, Qingnan'
'Yang, Xifa'

_publ_section_title
;
 Synthesis of spiropyrans <i>via</i> Ru(II)-catalyzed coupling of
 3-aryl-2<i>H</i>-benzo[<i>b</i>][1,4]oxazines with benzoquinones.
;
_journal_issue 5
_journal_name_full 'Organic &amp; biomolecular chemistry'
_journal_page_first 998
_journal_page_last 1009
_journal_paper_doi 10.1039/d3ob01971c
_journal_volume 22
_journal_year 2024
_chemical_formula_moiety 'C21 H17 N O4'
_chemical_formula_sum 'C21 H17 N O4'
_chemical_formula_weight 347.36
_space_group_crystal_system monoclinic
_space_group_IT_number 14
_space_group_name_Hall '-P 2ybc'
_space_group_name_H-M_alt 'P 1 21/c 1'
_atom_sites_solution_hydrogens mixed
_atom_sites_solution_primary iterative
_audit_block_doi 10.5517/ccdc.csd.cc2h8hcn
_audit_creation_date 2022-06-14
_audit_creation_method
;
Olex2 1.2
(compiled 2018.05.29 svn.r3508 for OlexSys, GUI svn.r5506)
;
_audit_update_record
;
2023-10-19 deposited with the CCDC.	2023-12-26 downloaded from the CCDC.
;
_cell_angle_alpha 90
_cell_angle_beta 90
_cell_angle_gamma 90
_cell_formula_units_Z 4
_cell_length_a 6.8063(9)
_cell_length_b 14.985(2)
_cell_length_c 17.161(3)
_cell_measurement_reflns_used 1550
_cell_measurement_temperature 293(2)
_cell_measurement_theta_max 22.6900
_cell_measurement_theta_min 4.0210
_cell_volume 1750.3(4)
_computing_molecular_graphics 'Olex2 (Dolomanov et al., 2009)'
_computing_publication_material 'Olex2 (Dolomanov et al., 2009)'
_computing_structure_refinement 'ShelXL (Sheldrick, 2015)'
_computing_structure_solution 'olex2.solve (Bourhis et al., 2015)'
_diffrn_ambient_temperature 293(2)
_diffrn_measured_fraction_theta_full 0.997
_diffrn_measured_fraction_theta_max 0.847
_diffrn_measurement_device_type 'Xcalibur, Eos, Gemini'
_diffrn_measurement_method '\w scans'
_diffrn_radiation_type MoK\a
_diffrn_radiation_wavelength 0.71073
_diffrn_reflns_av_R_equivalents 0.0572
_diffrn_reflns_av_unetI/netI 0.0924
_diffrn_reflns_Laue_measured_fraction_full 0.997
_diffrn_reflns_Laue_measured_fraction_max 0.847
_diffrn_reflns_limit_h_max 7
_diffrn_reflns_limit_h_min -9
_diffrn_reflns_limit_k_max 19
_diffrn_reflns_limit_k_min -20
_diffrn_reflns_limit_l_max 23
_diffrn_reflns_limit_l_min -21
_diffrn_reflns_number 10405
_diffrn_reflns_point_group_measured_fraction_full 0.997
_diffrn_reflns_point_group_measured_fraction_max 0.847
_diffrn_reflns_theta_full 25.242
_diffrn_reflns_theta_max 29.468
_diffrn_reflns_theta_min 3.495
_exptl_absorpt_coefficient_mu 0.092
_exptl_absorpt_correction_T_max 1.00000
_exptl_absorpt_correction_T_min 0.96568
_exptl_absorpt_correction_type multi-scan
_exptl_crystal_colour colorless
_exptl_crystal_density_diffrn 1.318
_exptl_crystal_description block
_exptl_crystal_F_000 728
_exptl_crystal_size_max 0.8
_exptl_crystal_size_mid 0.4
_exptl_crystal_size_min 0.3
_refine_diff_density_max 0.422
_refine_diff_density_min -0.300
_refine_diff_density_rms 0.043
_refine_ls_extinction_method none
_refine_ls_goodness_of_fit_ref 1.038
_refine_ls_hydrogen_treatment constr
_refine_ls_matrix_type full
_refine_ls_number_parameters 237
_refine_ls_number_reflns 4126
_refine_ls_number_restraints 0
_refine_ls_restrained_S_all 1.038
_refine_ls_R_factor_all 0.1655
_refine_ls_R_factor_gt 0.0759
_refine_ls_shift/su_max 0.000
_refine_ls_shift/su_mean 0.000
_refine_ls_structure_factor_coef Fsqd
_refine_ls_weighting_details 'w=1/[\s^2^(Fo^2^)+(0.0735P)^2^+0.0485P] where P=(Fo^2^+2Fc^2^)/3'
_refine_ls_weighting_scheme calc
_refine_ls_wR_factor_gt 0.1604
_refine_ls_wR_factor_ref 0.2049
_reflns_Friedel_coverage 0.000
_reflns_number_gt 1969
_reflns_number_total 4126
_reflns_threshold_expression 'I > 2\s(I)'
_cod_data_source_file d3ob01971c2.cif
_cod_data_source_block exp_11188
_cod_depositor_comments 'Adding full bibliography for 7159736--7159738.cif.'
_cod_original_cell_volume 1750.4(4)
_cod_database_code 7159736
_shelx_shelxl_version_number 2014/7
_shelx_space_group_comment
;
The symmetry employed for this shelxl refinement is uniquely defined
by the following loop, which should always be used as a source of
symmetry information in preference to the above space-group names.
They are only intended as comments.
;
_shelx_estimated_absorpt_t_max 0.973
_shelx_estimated_absorpt_t_min 0.930
_olex2_refinement_description
;
1. Fixed Uiso
 At 1.2 times of:
  All C(H) groups, All C(H,H) groups, All N(H) groups
 At 1.5 times of:
  All C(H,H,H) groups, All O(H) groups
2.a Riding coordinates:
 N11(H11)
2.b Secondary CH2 refined with riding coordinates:
 C20(H20A,H20B)
2.c Aromatic/amide H refined with riding coordinates:
 C3(H3), C9(H9), C18(H18), C19(H19), C21(H21), C22(H22), C23(H23), C24(H24),
 C25(H25), C26(H26)
2.d Idealised Me refined as rotating group:
 C17(H17A,H17B,H17C)
2.e Idealised tetrahedral OH refined as rotating group:
 O4(H4)
;
_olex2_submission_special_instructions 'No special instructions were received'

loop_
_space_group_symop_operation_xyz
'x, y, z'
'-x, y+1/2, -z+1/2'
'-x, -y, -z'
'x, -y-1/2, z-1/2'

loop_
_atom_site_label
_atom_site_type_symbol
_atom_site_fract_x
_atom_site_fract_y
_atom_site_fract_z
_atom_site_U_iso_or_equiv
_atom_site_adp_type
_atom_site_occupancy
_atom_site_site_symmetry_order
_atom_site_calc_flag
_atom_site_refinement_flags_posn
_atom_site_refinement_flags_adp
_atom_site_refinement_flags_occupancy
_atom_site_disorder_assembly
_atom_site_disorder_group
O1 O 0.1244(3) 0.35989(12) 0.49440(11) 0.0505(6) Uani 1 1 d . . . . .
O2 O 0.2830(3) 0.58527(12) 0.68290(12) 0.0552(6) Uani 1 1 d . . . . .
C3 C 0.2099(4) 0.47401(17) 0.59043(16) 0.0426(7) Uani 1 1 d . . . . .
H3 H 0.3358 0.4814 0.5704 0.051 Uiso 1 1 calc R . . . .
O4 O -0.2397(3) 0.34567(14) 0.55311(12) 0.0540(6) Uani 1 1 d . . . . .
H4 H -0.1898 0.3233 0.5143 0.081 Uiso 1 1 calc GR . . . .
C5 C -0.1073(4) 0.40327(17) 0.58755(16) 0.0403(7) Uani 1 1 d . . . . .
C6 C 0.0838(4) 0.41280(17) 0.55743(16) 0.0393(7) Uani 1 1 d . . . . .
C7 C -0.0349(5) 0.51178(18) 0.68752(17) 0.0455(7) Uani 1 1 d . . . . .
O8 O 0.2159(3) 0.74836(13) 0.59912(12) 0.0600(6) Uani 1 1 d . . . . .
C9 C -0.1618(4) 0.45051(18) 0.65202(16) 0.0464(7) Uani 1 1 d . . . . .
H9 H -0.2864 0.4418 0.6729 0.056 Uiso 1 1 calc R . . . .
C10 C 0.1490(4) 0.52427(17) 0.65326(17) 0.0449(7) Uani 1 1 d . . . . .
N11 N 0.3531(4) 0.71428(17) 0.75189(15) 0.0649(8) Uani 1 1 d . . . . .
H11 H 0.3202 0.7385 0.7954 0.078 Uiso 1 1 d R . . . .
C12 C -0.0786(5) 0.56047(19) 0.75954(18) 0.0542(8) Uani 1 1 d . . . . .
C13 C 0.0449(6) 0.63211(19) 0.78043(18) 0.0583(9) Uani 1 1 d . . . . .
C14 C 0.4470(5) 0.77676(19) 0.7027(2) 0.0542(9) Uani 1 1 d . . . . .
C15 C 0.3769(5) 0.79389(19) 0.6285(2) 0.0546(8) Uani 1 1 d . . . . .
C16 C 0.1931(5) 0.66291(19) 0.72116(17) 0.0524(8) Uani 1 1 d . . . . .
C17 C 0.3203(5) 0.3622(2) 0.4647(2) 0.0675(10) Uani 1 1 d . . . . .
H17A H 0.3327 0.3201 0.4228 0.101 Uiso 1 1 calc GR . . . .
H17B H 0.4108 0.3470 0.5055 0.101 Uiso 1 1 calc GR . . . .
H17C H 0.3491 0.4211 0.4459 0.101 Uiso 1 1 calc GR . . . .
C18 C 0.4712(6) 0.8545(2) 0.5799(2) 0.0705(10) Uani 1 1 d . . . . .
H18 H 0.4234 0.8647 0.5300 0.085 Uiso 1 1 calc R . . . .
C19 C 0.6340(7) 0.8993(3) 0.6055(3) 0.0857(13) Uani 1 1 d . . . . .
H19 H 0.6986 0.9390 0.5727 0.103 Uiso 1 1 calc R . . . .
C20 C 0.0884(5) 0.71923(19) 0.66053(18) 0.0530(8) Uani 1 1 d . . . . .
H20A H -0.0183 0.6847 0.6382 0.064 Uiso 1 1 calc R . . . .
H20B H 0.0317 0.7711 0.6858 0.064 Uiso 1 1 calc R . . . .
C21 C 0.6102(6) 0.8246(2) 0.7290(2) 0.0751(11) Uani 1 1 d . . . . .
H21 H 0.6571 0.8157 0.7794 0.090 Uiso 1 1 calc R . . . .
C22 C -0.2277(6) 0.5363(2) 0.8106(2) 0.0796(12) Uani 1 1 d . . . . .
H22 H -0.3093 0.4886 0.7981 0.095 Uiso 1 1 calc R . . . .
C23 C 0.0169(7) 0.6764(2) 0.8499(2) 0.0875(13) Uani 1 1 d . . . . .
H23 H 0.0994 0.7233 0.8635 0.105 Uiso 1 1 calc R . . . .
C24 C 0.7020(6) 0.8851(3) 0.6803(3) 0.0873(13) Uani 1 1 d . . . . .
H24 H 0.8107 0.9167 0.6981 0.105 Uiso 1 1 calc R . . . .
C25 C -0.2564(8) 0.5816(3) 0.8792(2) 0.1057(16) Uani 1 1 d . . . . .
H25 H -0.3588 0.5654 0.9122 0.127 Uiso 1 1 calc R . . . .
C26 C -0.1337(9) 0.6513(3) 0.8994(2) 0.1150(18) Uani 1 1 d . . . . .
H26 H -0.1523 0.6813 0.9463 0.138 Uiso 1 1 calc R . . . .

loop_
_atom_site_aniso_label
_atom_site_aniso_U_11
_atom_site_aniso_U_22
_atom_site_aniso_U_33
_atom_site_aniso_U_23
_atom_site_aniso_U_13
_atom_site_aniso_U_12
O1 0.0413(12) 0.0548(12) 0.0554(12) -0.0157(10) 0.0011(10) 0.0032(10)
O2 0.0508(13) 0.0480(12) 0.0668(14) -0.0111(10) -0.0013(12) -0.0063(10)
C3 0.0359(16) 0.0413(15) 0.0507(17) 0.0000(14) 0.0018(15) 0.0016(13)
O4 0.0440(12) 0.0626(13) 0.0556(13) -0.0093(10) -0.0004(11) -0.0092(11)
C5 0.0380(17) 0.0363(14) 0.0467(17) 0.0003(13) -0.0059(15) 0.0023(13)
C6 0.0398(17) 0.0355(14) 0.0426(16) -0.0016(12) -0.0018(15) 0.0055(13)
C7 0.0518(19) 0.0413(15) 0.0433(16) -0.0012(13) 0.0024(16) -0.0012(15)
O8 0.0630(15) 0.0601(13) 0.0569(13) -0.0033(11) 0.0048(13) -0.0140(11)
C9 0.0440(18) 0.0457(16) 0.0494(17) 0.0041(14) 0.0103(15) 0.0009(14)
C10 0.0450(18) 0.0381(15) 0.0515(18) -0.0046(14) -0.0032(16) -0.0039(14)
N11 0.082(2) 0.0570(16) 0.0557(16) -0.0192(13) -0.0031(17) -0.0153(15)
C12 0.072(2) 0.0448(17) 0.0460(17) -0.0037(14) 0.0126(18) -0.0013(17)
C13 0.085(3) 0.0434(17) 0.0465(18) -0.0054(14) 0.0055(19) -0.0052(17)
C14 0.0494(19) 0.0421(17) 0.071(2) -0.0236(16) 0.0077(18) -0.0070(15)
C15 0.060(2) 0.0423(17) 0.061(2) -0.0196(15) 0.0076(19) -0.0011(16)
C16 0.059(2) 0.0467(17) 0.0516(18) -0.0121(15) 0.0014(17) -0.0082(16)
C17 0.046(2) 0.078(2) 0.078(2) -0.0303(19) 0.0026(19) 0.0164(17)
C18 0.082(3) 0.056(2) 0.074(2) -0.0102(18) 0.033(2) -0.011(2)
C19 0.082(3) 0.069(3) 0.106(4) -0.020(2) 0.036(3) -0.020(2)
C20 0.0530(19) 0.0454(17) 0.061(2) -0.0015(15) 0.0115(18) -0.0071(15)
C21 0.072(3) 0.065(2) 0.088(3) -0.026(2) -0.001(2) -0.003(2)
C22 0.114(3) 0.060(2) 0.065(2) -0.0125(18) 0.036(2) -0.028(2)
C23 0.136(4) 0.061(2) 0.065(2) -0.0166(19) 0.028(3) -0.028(2)
C24 0.063(3) 0.066(3) 0.132(4) -0.036(3) 0.023(3) -0.020(2)
C25 0.159(5) 0.080(3) 0.078(3) -0.022(2) 0.064(3) -0.037(3)
C26 0.198(5) 0.077(3) 0.071(3) -0.027(2) 0.054(3) -0.038(3)

loop_
_atom_type_symbol
_atom_type_description
_atom_type_scat_dispersion_real
_atom_type_scat_dispersion_imag
_atom_type_scat_source
C C 0.0033 0.0016 'International Tables Vol C Tables 4.2.6.8 and 6.1.1.4'
H H 0.0000 0.0000 'International Tables Vol C Tables 4.2.6.8 and 6.1.1.4'
N N 0.0061 0.0033 'International Tables Vol C Tables 4.2.6.8 and 6.1.1.4'
O O 0.0106 0.0060 'International Tables Vol C Tables 4.2.6.8 and 6.1.1.4'

loop_
_geom_angle_atom_site_label_1
_geom_angle_atom_site_label_2
_geom_angle_atom_site_label_3
_geom_angle
_geom_angle_site_symmetry_1
_geom_angle_site_symmetry_3
_geom_angle_publ_flag
C6 O1 C17 117.1(2) . . ?
C10 O2 C16 114.3(2) . . ?
C6 C3 C10 119.8(3) . . ?
O4 C5 C6 120.6(2) . . ?
C9 C5 O4 119.6(3) . . ?
C9 C5 C6 119.8(3) . . ?
O1 C6 C3 125.8(3) . . ?
O1 C6 C5 114.7(2) . . ?
C3 C6 C5 119.5(3) . . ?
C9 C7 C12 124.6(3) . . ?
C10 C7 C9 117.3(3) . . ?
C10 C7 C12 118.1(3) . . ?
C15 O8 C20 111.2(2) . . ?
C5 C9 C7 121.7(3) . . ?
O2 C10 C7 121.6(3) . . ?
C3 C10 O2 116.7(3) . . ?
C3 C10 C7 121.7(3) . . ?
C14 N11 C16 118.6(3) . . ?
C13 C12 C7 118.2(3) . . ?
C22 C12 C7 123.4(3) . . ?
C22 C12 C13 118.3(3) . . ?
C12 C13 C16 117.5(3) . . ?
C23 C13 C12 120.3(3) . . ?
C23 C13 C16 122.0(3) . . ?
C15 C14 N11 121.1(3) . . ?
C15 C14 C21 118.5(3) . . ?
C21 C14 N11 120.4(3) . . ?
O8 C15 C18 118.0(3) . . ?
C14 C15 O8 121.0(3) . . ?
C14 C15 C18 120.9(3) . . ?
O2 C16 C13 109.8(2) . . ?
O2 C16 C20 109.2(2) . . ?
N11 C16 O2 105.8(2) . . ?
N11 C16 C13 115.2(2) . . ?
N11 C16 C20 108.1(2) . . ?
C13 C16 C20 108.6(3) . . ?
C19 C18 C15 120.2(4) . . ?
C18 C19 C24 119.6(4) . . ?
O8 C20 C16 112.9(2) . . ?
C24 C21 C14 120.0(4) . . ?
C25 C22 C12 121.1(3) . . ?
C13 C23 C26 120.2(4) . . ?
C19 C24 C21 120.8(4) . . ?
C22 C25 C26 120.2(4) . . ?
C25 C26 C23 119.9(4) . . ?

loop_
_geom_bond_atom_site_label_1
_geom_bond_atom_site_label_2
_geom_bond_distance
_geom_bond_site_symmetry_2
_geom_bond_publ_flag
O1 C6 1.369(3) . ?
O1 C17 1.427(4) . ?
O2 C10 1.388(3) . ?
O2 C16 1.469(3) . ?
C3 C6 1.378(4) . ?
C3 C10 1.379(4) . ?
O4 C5 1.381(3) . ?
C5 C6 1.407(4) . ?
C5 C9 1.365(4) . ?
C7 C9 1.400(4) . ?
C7 C10 1.396(4) . ?
C7 C12 1.466(4) . ?
O8 C15 1.386(4) . ?
O8 C20 1.433(3) . ?
N11 C14 1.414(4) . ?
N11 C16 1.434(4) . ?
C12 C13 1.410(4) . ?
C12 C22 1.389(4) . ?
C13 C16 1.505(4) . ?
C13 C23 1.377(4) . ?
C14 C15 1.384(4) . ?
C14 C21 1.397(4) . ?
C15 C18 1.389(4) . ?
C16 C20 1.518(4) . ?
C18 C19 1.368(5) . ?
C19 C24 1.381(6) . ?
C21 C24 1.383(5) . ?
C22 C25 1.374(5) . ?
C23 C26 1.384(5) . ?
C25 C26 1.381(6) . ?
